data_4069948
loop_
_publ_author_name
'Gao, Lei'
'Peay, Miya A.'
'Partyka, David V.'
'Updegraff, James B.'
'Teets, Thomas S.'
'Esswein, Arthur J.'
'Zeller, Matthias'
'Hunter, Allen D.'
'Gray, Thomas G.'

_publ_section_title
;
 Mono- and Di-Gold(I) Naphthalenes and Pyrenes: Syntheses, Crystal
 Structures, and Photophysics
;
_journal_issue 19
_journal_name_full Organometallics
_journal_page_first 5669
_journal_paper_doi 10.1021/om9005214
_journal_volume 28
_journal_year 2009
_chemical_formula_moiety 'C34 H42 Au P'
_chemical_formula_sum 'C34 H42 Au P'
_chemical_formula_weight 678.61
_chemical_name_systematic
;

 ?

;
_space_group_IT_number 15
_symmetry_cell_setting monoclinic
_symmetry_space_group_name_Hall '-C 2yc'
_symmetry_space_group_name_H-M 'C 1 2/c 1'
_atom_sites_solution_hydrogens geom
_atom_sites_solution_primary direct
_atom_sites_solution_secondary difmap
_audit_creation_method SHELXL-97
_cell_angle_alpha 90.00
_cell_angle_beta 101.493(2)
_cell_angle_gamma 90.00
_cell_formula_units_Z 8
_cell_length_a 25.024(5)
_cell_length_b 13.5950(19)
_cell_length_c 17.044(2)
_cell_measurement_reflns_used 8765
_cell_measurement_temperature 100(2)
_cell_measurement_theta_max 23.87
_cell_measurement_theta_min 2.20
_cell_volume 5682.1(15)
_computing_cell_refinement 'Bruker SMART'
_computing_data_collection 'Bruker SMART'
_computing_data_reduction 'Bruker SAINT'
_computing_molecular_graphics 'Bruker SHELXTL'
_computing_publication_material 'Bruker SHELXTL'
_computing_structure_refinement 'SHELXL-97 (Sheldrick, 1997)'
_computing_structure_solution 'SHELXS-97 (Sheldrick, 1990)'
_diffrn_ambient_temperature 100(2)
_diffrn_measured_fraction_theta_full 0.999
_diffrn_measured_fraction_theta_max 0.999
_diffrn_measurement_device_type 'Bruker AXS APEX II CCD area detector'
_diffrn_measurement_method 'phi and omega scans'
_diffrn_radiation_monochromator graphite
_diffrn_radiation_source 'fine-focus sealed tube'
_diffrn_radiation_type MoK\a
_diffrn_radiation_wavelength 0.71073
_diffrn_reflns_av_R_equivalents 0.0456
_diffrn_reflns_av_sigmaI/netI 0.0369
_diffrn_reflns_limit_h_max 32
_diffrn_reflns_limit_h_min -32
_diffrn_reflns_limit_k_max 17
_diffrn_reflns_limit_k_min -17
_diffrn_reflns_limit_l_max 22
_diffrn_reflns_limit_l_min -22
_diffrn_reflns_number 33510
_diffrn_reflns_theta_full 27.50
_diffrn_reflns_theta_max 27.50
_diffrn_reflns_theta_min 1.71
_diffrn_standards_decay_% none
_diffrn_standards_number 0
_exptl_absorpt_coefficient_mu 5.255
_exptl_absorpt_correction_T_max 0.6581
_exptl_absorpt_correction_T_min 0.2267
_exptl_absorpt_correction_type multi-scan
_exptl_absorpt_process_details 'AXScale in APEX2 (Bruker, 2004)'
_exptl_crystal_colour colourless
_exptl_crystal_density_diffrn 1.587
_exptl_crystal_density_meas ?
_exptl_crystal_density_method 'not measured'
_exptl_crystal_description Irregular
_exptl_crystal_F_000 2720
_exptl_crystal_size_max 0.39
_exptl_crystal_size_mid 0.17
_exptl_crystal_size_min 0.08
_refine_diff_density_max 2.475
_refine_diff_density_min -1.837
_refine_diff_density_rms 0.146
_refine_ls_extinction_method none
_refine_ls_goodness_of_fit_ref 1.058
_refine_ls_hydrogen_treatment constr
_refine_ls_matrix_type full
_refine_ls_number_parameters 325
_refine_ls_number_reflns 6526
_refine_ls_number_restraints 509
_refine_ls_restrained_S_all 1.032
_refine_ls_R_factor_all 0.0732
_refine_ls_R_factor_gt 0.0502
_refine_ls_shift/su_max 0.001
_refine_ls_shift/su_mean 0.000
_refine_ls_structure_factor_coef Fsqd
_refine_ls_weighting_details 'calc w=1/[\s^2^(Fo^2^)+(0.0270P)^2^+99.1591P] where P=(Fo^2^+2Fc^2^)/3'
_refine_ls_weighting_scheme calc
_refine_ls_wR_factor_gt 0.1059
_refine_ls_wR_factor_ref 0.1187
_reflns_number_gt 4835
_reflns_number_total 6526
_reflns_threshold_expression >2sigma(I)
_cod_data_source_file om9005214_si_002.cif
_cod_data_source_block ju062008_0m
_cod_depositor_comments
;
The following automatic conversions were performed:

'_symmetry_cell_setting' value 'Monoclinic' changed to 'monoclinic'
according to /home/saulius/struct/CIF-dictionaries/cif_core.dic
dictionary named 'cif_core.dic' version 2.4.2 from 2011-04-26.

Automatic conversion script
Id: cif_fix_values 1715 2011-07-08 13:25:40Z adriana 

The following automatic conversions were performed:

'_exptl_crystal_density_meas' value 'not measured' was changed to '?'
- the value is perceived as not measured.

Automatic conversion script
Id: cif_fix_values 3008 2015-01-20 13:52:24Z robertas 
;
_cod_original_sg_symbol_H-M C2/c
_cod_database_code 4069948

loop_
_symmetry_equiv_pos_as_xyz
'x, y, z'
'-x, y, -z+1/2'
'x+1/2, y+1/2, z'
'-x+1/2, y+1/2, -z+1/2'
'-x, -y, -z'
'x, -y, z-1/2'
'-x+1/2, -y+1/2, -z'
'x+1/2, -y+1/2, z-1/2'

loop_
_atom_site_label
_atom_site_type_symbol
_atom_site_fract_x
_atom_site_fract_y
_atom_site_fract_z
_atom_site_U_iso_or_equiv
_atom_site_adp_type
_atom_site_occupancy
_atom_site_symmetry_multiplicity
_atom_site_calc_flag
_atom_site_refinement_flags
Au1 Au 0.014265(11) 0.87237(2) 0.151662(17) 0.04406(10) Uani 1 1 d .
C16 C 0.1341(3) 0.8788(5) 0.2286(4) 0.0405(14) Uani 1 1 d U
H16 H 0.1333 0.8119 0.2123 0.049 Uiso 1 1 calc R
C1 C 0.0856(3) 0.9341(5) 0.2106(4) 0.0400(15) Uani 1 1 d U
C12 C 0.1858(3) 1.0189(5) 0.2918(4) 0.0386(14) Uani 1 1 d U
C10 C 0.2826(3) 1.0017(7) 0.3540(4) 0.0538(17) Uani 1 1 d U
C14 C 0.2324(3) 0.8614(6) 0.2894(4) 0.0480(16) Uani 1 1 d U
H14 H 0.2318 0.7941 0.2742 0.058 Uiso 1 1 calc R
C13 C 0.2793(3) 0.9009(7) 0.3294(5) 0.0561(18) Uani 1 1 d U
H13 H 0.3110 0.8608 0.3416 0.067 Uiso 1 1 calc R
C4 C 0.1414(4) 1.1779(7) 0.2952(6) 0.065(2) Uani 1 1 d U
H4 H 0.1098 1.2179 0.2811 0.078 Uiso 1 1 calc R
C11 C 0.2352(3) 1.0606(6) 0.3343(4) 0.0451(15) Uani 1 1 d U
C3 C 0.1382(3) 1.0766(6) 0.2730(5) 0.0463(16) Uani 1 1 d U
C15 C 0.1833(3) 0.9183(5) 0.2692(4) 0.0394(14) Uani 1 1 d U
C2 C 0.0891(3) 1.0321(5) 0.2343(4) 0.0450(16) Uani 1 1 d U
H2 H 0.0569 1.0710 0.2240 0.054 Uiso 1 1 calc R
C9 C 0.3308(4) 1.0448(9) 0.3974(6) 0.076(2) Uani 1 1 d U
H9 H 0.3630 1.0065 0.4115 0.091 Uiso 1 1 calc R
C5 C 0.1880(4) 1.2183(7) 0.3356(6) 0.070(2) Uani 1 1 d U
H5 H 0.1885 1.2858 0.3500 0.084 Uiso 1 1 calc R
C7 C 0.2855(4) 1.1992(9) 0.4002(6) 0.081(3) Uani 1 1 d U
H7 H 0.2868 1.2662 0.4165 0.097 Uiso 1 1 calc R
C6 C 0.2369(4) 1.1612(7) 0.3573(5) 0.060(2) Uani 1 1 d U
C8 C 0.3312(4) 1.1428(9) 0.4197(7) 0.088(3) Uani 1 1 d U
H8 H 0.3639 1.1711 0.4489 0.106 Uiso 1 1 calc R
P1 P -0.06047(9) 0.79627(19) 0.07535(16) 0.0639(7) Uani 1 1 d .
C29 C -0.1183(4) 0.8747(7) 0.0416(6) 0.069(2) Uani 1 1 d U
H29 H -0.1375 0.8799 0.0875 0.082 Uiso 1 1 calc R
C34 C -0.1034(4) 0.9745(7) 0.0248(7) 0.081(3) Uani 1 1 d U
H34A H -0.0831 0.9720 -0.0194 0.098 Uiso 1 1 calc R
H34B H -0.0780 0.9997 0.0727 0.098 Uiso 1 1 calc R
C17 C -0.0385(3) 0.7369(7) -0.0112(6) 0.065(2) Uani 1 1 d U
H17 H -0.0706 0.7026 -0.0443 0.079 Uiso 1 1 calc R
C22 C 0.0050(4) 0.6631(7) 0.0163(6) 0.069(2) Uani 1 1 d U
H22A H -0.0090 0.6125 0.0488 0.083 Uiso 1 1 calc R
H22B H 0.0364 0.6959 0.0510 0.083 Uiso 1 1 calc R
C23 C -0.0920(6) 0.6992(10) 0.1306(10) 0.118(4) Uani 1 1 d U
H23 H -0.1223 0.7371 0.1469 0.142 Uiso 1 1 calc R
C18 C -0.0176(5) 0.8128(8) -0.0635(6) 0.084(3) Uani 1 1 d U
H18A H 0.0125 0.8506 -0.0303 0.100 Uiso 1 1 calc R
H18B H -0.0473 0.8595 -0.0847 0.100 Uiso 1 1 calc R
C30 C -0.1612(4) 0.8398(9) -0.0296(8) 0.107(4) Uani 1 1 d U
H30A H -0.1447 0.8384 -0.0778 0.129 Uiso 1 1 calc R
H30B H -0.1720 0.7717 -0.0192 0.129 Uiso 1 1 calc R
C31 C -0.2103(5) 0.9014(9) -0.0464(9) 0.108(4) Uani 1 1 d U
H31A H -0.2268 0.9061 0.0017 0.129 Uiso 1 1 calc R
H31B H -0.2376 0.8727 -0.0906 0.129 Uiso 1 1 calc R
C28 C -0.1249(5) 0.6168(9) 0.0759(9) 0.111(4) Uani 1 1 d U
H28A H -0.1010 0.5809 0.0458 0.133 Uiso 1 1 calc R
H28B H -0.1558 0.6456 0.0373 0.133 Uiso 1 1 calc R
C33 C -0.1507(4) 1.0499(8) 0.0018(5) 0.069(2) Uani 1 1 d U
H33A H -0.1370 1.1127 -0.0161 0.082 Uiso 1 1 calc R
H33B H -0.1680 1.0633 0.0481 0.082 Uiso 1 1 calc R
C32 C -0.1934(3) 1.0007(8) -0.0693(6) 0.089(3) Uani 1 1 d U
H32A H -0.2260 1.0434 -0.0833 0.106 Uiso 1 1 calc R
H32B H -0.1768 0.9948 -0.1171 0.106 Uiso 1 1 calc R
C21 C 0.0240(4) 0.6137(8) -0.0531(7) 0.084(3) Uani 1 1 d U
H21A H -0.0067 0.5767 -0.0856 0.101 Uiso 1 1 calc R
H21B H 0.0534 0.5662 -0.0321 0.101 Uiso 1 1 calc R
C27 C -0.1475(4) 0.5414(8) 0.1411(11) 0.124(5) Uani 1 1 d U
H27A H -0.1769 0.5763 0.1611 0.149 Uiso 1 1 calc R
H27B H -0.1643 0.4833 0.1108 0.149 Uiso 1 1 calc R
C20 C 0.0450(5) 0.6889(9) -0.1057(7) 0.088(3) Uani 1 1 d U
H20A H 0.0783 0.7207 -0.0749 0.106 Uiso 1 1 calc R
H20B H 0.0549 0.6553 -0.1524 0.106 Uiso 1 1 calc R
C19 C 0.0031(6) 0.7651(10) -0.1341(7) 0.108(4) Uani 1 1 d U
H19A H -0.0280 0.7347 -0.1713 0.130 Uiso 1 1 calc R
H19B H 0.0188 0.8165 -0.1639 0.130 Uiso 1 1 calc R
C26 C -0.1078(7) 0.5054(10) 0.2115(11) 0.139(5) Uani 1 1 d U
H26A H -0.1245 0.4612 0.2460 0.166 Uiso 1 1 calc R
H26B H -0.0757 0.4731 0.1966 0.166 Uiso 1 1 calc R
C25 C -0.0952(8) 0.6006(11) 0.2463(11) 0.167(6) Uani 1 1 d U
H25A H -0.0727 0.5917 0.3006 0.200 Uiso 1 1 calc R
H25B H -0.1298 0.6323 0.2526 0.200 Uiso 1 1 calc R
C24 C -0.0645(9) 0.6726(13) 0.1988(11) 0.168(7) Uani 1 1 d U
H24A H -0.0539 0.7320 0.2318 0.202 Uiso 1 1 calc R
H24B H -0.0305 0.6403 0.1906 0.202 Uiso 1 1 calc R

loop_
_atom_site_aniso_label
_atom_site_aniso_U_11
_atom_site_aniso_U_22
_atom_site_aniso_U_33
_atom_site_aniso_U_23
_atom_site_aniso_U_13
_atom_site_aniso_U_12
Au1 0.04026(15) 0.04529(16) 0.04128(15) -0.00106(13) -0.00474(10) -0.00392(13)
C16 0.046(3) 0.042(3) 0.032(3) 0.000(3) 0.005(3) 0.000(3)
C1 0.041(3) 0.047(4) 0.028(3) 0.001(3) -0.003(3) -0.002(3)
C12 0.040(3) 0.050(3) 0.024(3) 0.000(3) 0.004(3) -0.002(3)
C10 0.040(4) 0.084(5) 0.037(4) 0.007(4) 0.006(3) -0.007(3)
C14 0.047(4) 0.056(4) 0.042(4) 0.011(3) 0.010(3) 0.009(3)
C13 0.037(3) 0.080(5) 0.051(4) 0.017(4) 0.008(3) 0.011(3)
C4 0.062(5) 0.055(4) 0.074(6) -0.021(4) 0.002(4) 0.000(4)
C11 0.042(3) 0.062(4) 0.030(3) 0.005(3) 0.006(3) -0.008(3)
C3 0.043(4) 0.048(4) 0.045(4) -0.009(3) 0.002(3) -0.001(3)
C15 0.041(3) 0.049(3) 0.027(3) 0.005(3) 0.004(3) 0.005(3)
C2 0.044(4) 0.048(4) 0.038(4) -0.003(3) -0.004(3) 0.005(3)
C9 0.044(4) 0.108(6) 0.070(6) 0.009(5) -0.001(4) -0.012(5)
C5 0.069(5) 0.056(5) 0.081(6) -0.022(5) 0.005(5) -0.011(4)
C7 0.062(5) 0.089(6) 0.086(7) -0.017(6) 0.002(5) -0.032(4)
C6 0.057(4) 0.066(4) 0.055(5) -0.006(4) 0.005(4) -0.020(3)
C8 0.054(5) 0.114(7) 0.090(7) -0.007(6) -0.004(5) -0.035(5)
P1 0.0400(11) 0.0655(14) 0.0796(16) -0.0293(13) -0.0035(11) -0.0023(10)
C29 0.068(5) 0.066(5) 0.068(5) -0.005(5) 0.004(4) 0.008(4)
C34 0.049(5) 0.082(6) 0.097(7) 0.046(6) -0.023(5) -0.009(4)
C17 0.044(4) 0.057(5) 0.087(6) -0.031(4) -0.008(4) 0.005(3)
C22 0.049(5) 0.055(5) 0.103(7) 0.003(4) 0.012(5) 0.001(4)
C23 0.106(10) 0.093(8) 0.178(11) -0.063(8) 0.080(9) -0.056(7)
C18 0.117(8) 0.073(6) 0.053(5) -0.008(4) -0.003(5) 0.041(5)
C30 0.063(6) 0.093(6) 0.141(10) -0.042(7) -0.038(6) 0.012(5)
C31 0.074(7) 0.083(7) 0.149(11) 0.023(7) -0.022(7) 0.001(5)
C28 0.088(7) 0.084(7) 0.179(10) -0.060(6) 0.071(7) -0.034(6)
C33 0.063(5) 0.083(6) 0.060(5) 0.021(5) 0.013(4) 0.014(4)
C32 0.038(4) 0.115(7) 0.099(7) 0.078(6) -0.019(4) -0.019(5)
C21 0.055(5) 0.066(6) 0.129(8) -0.016(5) 0.016(5) 0.016(5)
C27 0.052(6) 0.048(6) 0.267(14) 0.032(7) 0.021(7) -0.008(4)
C20 0.086(7) 0.085(7) 0.092(7) 0.005(5) 0.012(5) 0.032(5)
C19 0.139(10) 0.115(9) 0.067(6) -0.007(5) 0.010(6) 0.069(8)
C26 0.142(12) 0.075(7) 0.204(13) -0.017(8) 0.048(9) -0.014(8)
C25 0.248(15) 0.100(9) 0.198(11) -0.066(8) 0.151(10) -0.083(10)
C24 0.250(18) 0.123(11) 0.150(11) -0.055(10) 0.085(10) -0.111(11)

loop_
_atom_type_symbol
_atom_type_description
_atom_type_scat_dispersion_real
_atom_type_scat_dispersion_imag
_atom_type_scat_source
C C 0.0033 0.0016 'International Tables Vol C Tables 4.2.6.8 and 6.1.1.4'
H H 0.0000 0.0000 'International Tables Vol C Tables 4.2.6.8 and 6.1.1.4'
P P 0.1023 0.0942 'International Tables Vol C Tables 4.2.6.8 and 6.1.1.4'
Au Au -2.0133 8.8022 'International Tables Vol C Tables 4.2.6.8 and 6.1.1.4'

loop_
_geom_angle_atom_site_label_1
_geom_angle_atom_site_label_2
_geom_angle_atom_site_label_3
_geom_angle
C1 Au1 P1 173.6(2)
C15 C16 C1 122.6(7)
C15 C16 H16 118.7
C1 C16 H16 118.7
C2 C1 C16 116.5(6)
C2 C1 Au1 122.3(5)
C16 C1 Au1 121.2(5)
C3 C12 C15 119.1(6)
C3 C12 C11 120.3(7)
C15 C12 C11 120.6(7)
C9 C10 C11 118.5(9)
C9 C10 C13 123.1(9)
C11 C10 C13 118.4(7)
C13 C14 C15 121.7(8)
C13 C14 H14 119.2
C15 C14 H14 119.2
C14 C13 C10 121.6(8)
C14 C13 H13 119.2
C10 C13 H13 119.2
C5 C4 C3 121.7(9)
C5 C4 H4 119.2
C3 C4 H4 119.2
C10 C11 C6 120.1(7)
C10 C11 C12 119.9(7)
C6 C11 C12 120.0(7)
C12 C3 C2 119.1(7)
C12 C3 C4 118.6(7)
C2 C3 C4 122.3(7)
C16 C15 C12 119.6(6)
C16 C15 C14 122.7(7)
C12 C15 C14 117.7(7)
C1 C2 C3 123.1(7)
C1 C2 H2 118.4
C3 C2 H2 118.4
C8 C9 C10 120.2(10)
C8 C9 H9 119.9
C10 C9 H9 119.9
C4 C5 C6 121.3(9)
C4 C5 H5 119.4
C6 C5 H5 119.4
C8 C7 C6 121.5(10)
C8 C7 H7 119.2
C6 C7 H7 119.2
C7 C6 C11 118.7(9)
C7 C6 C5 123.1(9)
C11 C6 C5 118.2(7)
C7 C8 C9 121.0(9)
C7 C8 H8 119.5
C9 C8 H8 119.5
C29 P1 C17 110.5(4)
C29 P1 C23 100.7(6)
C17 P1 C23 108.2(5)
C29 P1 Au1 115.2(3)
C17 P1 Au1 108.0(3)
C23 P1 Au1 114.0(5)
C34 C29 C30 107.6(9)
C34 C29 P1 113.3(7)
C30 C29 P1 117.6(7)
C34 C29 H29 105.8
C30 C29 H29 105.8
P1 C29 H29 105.8
C29 C34 C33 116.9(8)
C29 C34 H34A 108.1
C33 C34 H34A 108.1
C29 C34 H34B 108.1
C33 C34 H34B 108.1
H34A C34 H34B 107.3
C22 C17 C18 109.1(8)
C22 C17 P1 110.8(7)
C18 C17 P1 111.1(6)
C22 C17 H17 108.5
C18 C17 H17 108.5
P1 C17 H17 108.5
C17 C22 C21 112.1(9)
C17 C22 H22A 109.2
C21 C22 H22A 109.2
C17 C22 H22B 109.2
C21 C22 H22B 109.2
H22A C22 H22B 107.9
C24 C23 C28 117.3(15)
C24 C23 P1 116.6(12)
C28 C23 P1 115.0(11)
C24 C23 H23 101.2
C28 C23 H23 101.2
P1 C23 H23 101.2
C17 C18 C19 112.2(9)
C17 C18 H18A 109.2
C19 C18 H18A 109.2
C17 C18 H18B 109.2
C19 C18 H18B 109.2
H18A C18 H18B 107.9
C31 C30 C29 114.0(10)
C31 C30 H30A 108.8
C29 C30 H30A 108.8
C31 C30 H30B 108.8
C29 C30 H30B 108.8
H30A C30 H30B 107.6
C30 C31 C32 107.3(11)
C30 C31 H31A 110.3
C32 C31 H31A 110.3
C30 C31 H31B 110.3
C32 C31 H31B 110.3
H31A C31 H31B 108.5
C23 C28 C27 104.2(11)
C23 C28 H28A 110.9
C27 C28 H28A 110.9
C23 C28 H28B 110.9
C27 C28 H28B 110.9
H28A C28 H28B 108.9
C34 C33 C32 106.0(8)
C34 C33 H33A 110.5
C32 C33 H33A 110.5
C34 C33 H33B 110.5
C32 C33 H33B 110.5
H33A C33 H33B 108.7
C31 C32 C33 111.3(8)
C31 C32 H32A 109.4
C33 C32 H32A 109.4
C31 C32 H32B 109.4
C33 C32 H32B 109.4
H32A C32 H32B 108.0
C22 C21 C20 111.2(9)
C22 C21 H21A 109.4
C20 C21 H21A 109.4
C22 C21 H21B 109.4
C20 C21 H21B 109.4
H21A C21 H21B 108.0
C26 C27 C28 118.3(10)
C26 C27 H27A 107.7
C28 C27 H27A 107.7
C26 C27 H27B 107.7
C28 C27 H27B 107.7
H27A C27 H27B 107.1
C19 C20 C21 110.8(10)
C19 C20 H20A 109.5
C21 C20 H20A 109.5
C19 C20 H20B 109.5
C21 C20 H20B 109.5
H20A C20 H20B 108.1
C20 C19 C18 111.3(9)
C20 C19 H19A 109.4
C18 C19 H19A 109.4
C20 C19 H19B 109.4
C18 C19 H19B 109.4
H19A C19 H19B 108.0
C25 C26 C27 95.3(14)
C25 C26 H26A 112.7
C27 C26 H26A 112.7
C25 C26 H26B 112.7
C27 C26 H26B 112.7
H26A C26 H26B 110.2
C26 C25 C24 116.1(14)
C26 C25 H25A 108.3
C24 C25 H25A 108.3
C26 C25 H25B 108.3
C24 C25 H25B 108.3
H25A C25 H25B 107.4
C23 C24 C25 114.5(18)
C23 C24 H24A 108.6
C25 C24 H24A 108.6
C23 C24 H24B 108.6
C25 C24 H24B 108.6
H24A C24 H24B 107.6

loop_
_geom_bond_atom_site_label_1
_geom_bond_atom_site_label_2
_geom_bond_distance
Au1 C1 2.046(7)
Au1 P1 2.300(2)
C16 C15 1.394(9)
C16 C1 1.410(10)
C16 H16 0.9500
C1 C2 1.390(10)
C12 C3 1.408(10)
C12 C15 1.418(10)
C12 C11 1.421(9)
C10 C9 1.410(12)
C10 C11 1.416(11)
C10 C13 1.431(12)
C14 C13 1.346(11)
C14 C15 1.436(10)
C14 H14 0.9500
C13 H13 0.9500
C4 C5 1.349(12)
C4 C3 1.426(11)
C4 H4 0.9500
C11 C6 1.420(12)
C3 C2 1.410(10)
C2 H2 0.9500
C9 C8 1.384(15)
C9 H9 0.9500
C5 C6 1.434(13)
C5 H5 0.9500
C7 C8 1.364(15)
C7 C6 1.387(12)
C7 H7 0.9500
C8 H8 0.9500
P1 C29 1.797(9)
P1 C17 1.859(9)
P1 C23 1.884(14)
C29 C34 1.450(13)
C29 C30 1.527(13)
C29 H29 1.0000
C34 C33 1.557(12)
C34 H34A 0.9900
C34 H34B 0.9900
C17 C22 1.486(12)
C17 C18 1.522(14)
C17 H17 1.0000
C22 C21 1.518(14)
C22 H22A 0.9900
C22 H22B 0.9900
C23 C24 1.28(2)
C23 C28 1.580(16)
C23 H23 1.0000
C18 C19 1.545(14)
C18 H18A 0.9900
C18 H18B 0.9900
C30 C31 1.468(15)
C30 H30A 0.9900
C30 H30B 0.9900
C31 C32 1.489(14)
C31 H31A 0.9900
C31 H31B 0.9900
C28 C27 1.690(18)
C28 H28A 0.9900
C28 H28B 0.9900
C33 C32 1.594(14)
C33 H33A 0.9900
C33 H33B 0.9900
C32 H32A 0.9900
C32 H32B 0.9900
C21 C20 1.522(15)
C21 H21A 0.9900
C21 H21B 0.9900
C27 C26 1.48(2)
C27 H27A 0.9900
C27 H27B 0.9900
C20 C19 1.486(14)
C20 H20A 0.9900
C20 H20B 0.9900
C19 H19A 0.9900
C19 H19B 0.9900
C26 C25 1.433(17)
C26 H26A 0.9900
C26 H26B 0.9900
C25 C24 1.57(2)
C25 H25A 0.9900
C25 H25B 0.9900
C24 H24A 0.9900
C24 H24B 0.9900
